data_8106578
loop_
_publ_author_name
'Yousaf, Muhammad'
'Nur-e-Alam, Mohammad'
'Ghabbour, Hazem A.'
'Al-Oqai, Mai'
'Al-Rehaily, Adnan J.'

_publ_section_title
;
 Crystal structure of
 (16S)-12,16-epoxy-11,14-dihydroxy-17(15/16)-abeo-3a,18-cyclo-8,11,13-abietatrien-7-one,
 C20H24O4
;
_journal_issue 3
_journal_name_full 'Zeitschrift f\"ur Kristallographie - New Crystal Structures'
_journal_page_first 483
_journal_page_last 484
_journal_paper_doi 10.1515/ncrs-2016-0330
_journal_volume 232
_journal_year 2017
_chemical_absolute_configuration unk
_chemical_formula_sum 'C20 H24 O4'
_chemical_formula_weight 328.39
_space_group_IT_number 19
_space_group_name_Hall 'P 2ac 2ab'
_space_group_name_H-M_alt 'P 21 21 21'
_symmetry_cell_setting orthorhombic
_symmetry_Int_Tables_number 19
_symmetry_space_group_name_Hall 'P 2ac 2ab'
_symmetry_space_group_name_H-M 'P 21 21 21'
_atom_sites_solution_hydrogens geom
_atom_sites_solution_primary direct
_atom_sites_solution_secondary difmap
_cell_angle_alpha 90.00
_cell_angle_beta 90.00
_cell_angle_gamma 90.00
_cell_formula_units_Z 4
_cell_length_a 8.3007(4)
_cell_length_b 12.0111(6)
_cell_length_c 17.0604(9)
_cell_measurement_reflns_used 1436
_cell_measurement_temperature 296(2)
_cell_measurement_theta_max 61.47
_cell_measurement_theta_min 4.50
_cell_volume 1700.93(15)
_computing_cell_refinement 'Bruker SAINT'
_computing_data_collection 'Bruker APEX2'
_computing_data_reduction 'Bruker SAINT'
_computing_molecular_graphics 'Bruker SHELXTL'
_computing_publication_material 'Bruker SHELXTL'
_computing_structure_refinement 'SHELXL-2014 (Sheldrick 2014)'
_computing_structure_solution 'SHELXS-97 (Sheldrick 2008)'
_diffrn_ambient_temperature 296(2)
_diffrn_measured_fraction_theta_full 0.995
_diffrn_measured_fraction_theta_max 0.995
_diffrn_measurement_device_type 'Bruker APEX-II CCD'
_diffrn_measurement_method '\f and \w scans'
_diffrn_radiation_monochromator graphite
_diffrn_radiation_source 'fine-focus sealed tube'
_diffrn_radiation_type CuK\a
_diffrn_radiation_wavelength 1.54178
_diffrn_reflns_av_R_equivalents 0.0877
_diffrn_reflns_av_sigmaI/netI 0.1364
_diffrn_reflns_limit_h_max 9
_diffrn_reflns_limit_h_min -9
_diffrn_reflns_limit_k_max 13
_diffrn_reflns_limit_k_min -11
_diffrn_reflns_limit_l_max 12
_diffrn_reflns_limit_l_min -19
_diffrn_reflns_number 5450
_diffrn_reflns_theta_full 62.50
_diffrn_reflns_theta_max 62.50
_diffrn_reflns_theta_min 4.50
_diffrn_standards_decay_% .
_diffrn_standards_interval_count .
_diffrn_standards_interval_time .
_diffrn_standards_number 0
_exptl_absorpt_coefficient_mu 0.712
_exptl_absorpt_correction_T_max 0.9632
_exptl_absorpt_correction_T_min 0.8683
_exptl_absorpt_correction_type multi-scan
_exptl_absorpt_process_details SADABS_Bruker
_exptl_crystal_colour yellow
_exptl_crystal_density_diffrn 1.282
_exptl_crystal_density_method 'not measured'
_exptl_crystal_description plate
_exptl_crystal_F_000 704
_exptl_crystal_size_max 0.20
_exptl_crystal_size_mid 0.15
_exptl_crystal_size_min 0.05
_refine_diff_density_max 0.222
_refine_diff_density_min -0.224
_refine_diff_density_rms 0.057
_refine_ls_abs_structure_details 'Flack H D (1983), Acta Cryst. A39, 876-881'
_refine_ls_abs_structure_Flack -0.1(5)
_refine_ls_extinction_method none
_refine_ls_goodness_of_fit_ref 0.986
_refine_ls_hydrogen_treatment mixed
_refine_ls_matrix_type full
_refine_ls_number_parameters 228
_refine_ls_number_reflns 2673
_refine_ls_number_restraints 0
_refine_ls_restrained_S_all 0.986
_refine_ls_R_factor_all 0.1126
_refine_ls_R_factor_gt 0.0621
_refine_ls_shift/su_max 0.000
_refine_ls_shift/su_mean 0.000
_refine_ls_structure_factor_coef Fsqd
_refine_ls_weighting_details 'calc w=1/[\s^2^(Fo^2^)+(0.0450P)^2^+0.0000P] where P=(Fo^2^+2Fc^2^)/3'
_refine_ls_weighting_scheme calc
_refine_ls_wR_factor_gt 0.1200
_refine_ls_wR_factor_ref 0.1413
_reflns_number_gt 1714
_reflns_number_total 2673
_reflns_threshold_expression >2sigma(I)
_cod_data_source_file suppl_ncrs-2016-0330_suppl.cif
_cod_data_source_block a_a
_cod_database_code 8106578

loop_
_symmetry_equiv_pos_as_xyz
'x, y, z'
'-x+1/2, -y, z+1/2'
'-x, y+1/2, -z+1/2'
'x+1/2, -y+1/2, -z'

loop_
_atom_site_label
_atom_site_type_symbol
_atom_site_fract_x
_atom_site_fract_y
_atom_site_fract_z
_atom_site_U_iso_or_equiv
_atom_site_adp_type
_atom_site_occupancy
_atom_site_symmetry_multiplicity
_atom_site_calc_flag
_atom_site_refinement_flags
_atom_site_disorder_assembly
_atom_site_disorder_group
O1 O 0.0720(3) 0.6094(3) 0.6165(2) 0.0258(8) Uani 1 1 d . . .
O2 O 0.6243(3) 0.6371(3) 0.5820(2) 0.0310(10) Uani 1 1 d . . .
O3 O 0.7927(4) 0.4691(3) 0.6141(2) 0.0363(10) Uani 1 1 d . . .
O4 O 0.0833(4) 0.3832(3) 0.6517(2) 0.0315(10) Uani 1 1 d . . .
C1 C -0.0012(5) 0.8047(4) 0.6243(3) 0.0337(14) Uani 1 1 d . . .
H1A H -0.1139 0.7805 0.6231 0.050 Uiso 1 1 calc R . .
H1B H 0.0086 0.8774 0.5987 0.050 Uiso 1 1 calc R . .
H1C H 0.0348 0.8107 0.6789 0.050 Uiso 1 1 calc R . .
C2 C 0.1020(5) 0.7206(4) 0.5817(3) 0.0266(13) Uani 1 1 d . . .
H2A H 0.0712 0.7193 0.5250 0.032 Uiso 1 1 calc R . .
C3 C 0.2857(5) 0.7375(4) 0.5888(3) 0.0286(13) Uani 1 1 d . . .
H3A H 0.3304 0.7749 0.5419 0.034 Uiso 1 1 calc R . .
H3B H 0.3139 0.7809 0.6362 0.034 Uiso 1 1 calc R . .
C4 C 0.3433(5) 0.6189(4) 0.5949(3) 0.0264(12) Uani 1 1 d . . .
C5 C 0.4951(5) 0.5701(4) 0.5963(3) 0.0247(12) Uani 1 1 d . . .
C6 C 0.5092(5) 0.4551(4) 0.6119(3) 0.0252(12) Uani 1 1 d . . .
C7 C 0.6703(5) 0.4107(4) 0.6231(3) 0.0270(12) Uani 1 1 d . . .
C8 C 0.6893(5) 0.2923(4) 0.6486(3) 0.0285(13) Uani 1 1 d . . .
H8A H 0.6855 0.2882 0.7065 0.034 Uiso 1 1 calc R . .
H8B H 0.7954 0.2639 0.6312 0.034 Uiso 1 1 calc R . .
C9 C 0.5570(5) 0.2204(4) 0.6144(3) 0.0239(12) Uani 1 1 d . . .
H9A H 0.5607 0.2312 0.5563 0.029 Uiso 1 1 calc R . .
C10 C 0.5810(6) 0.0950(4) 0.6292(3) 0.0294(13) Uani 1 1 d . . .
C11 C 0.4338(6) 0.0210(4) 0.6254(3) 0.0387(15) Uani 1 1 d . . .
H11A H 0.4373 -0.0450 0.6611 0.046 Uiso 1 1 calc R . .
C12 C 0.2677(6) 0.0697(4) 0.6136(4) 0.0397(15) Uani 1 1 d . . .
H12A H 0.2055 0.0608 0.6627 0.048 Uiso 1 1 calc R . .
H12B H 0.2119 0.0267 0.5722 0.048 Uiso 1 1 calc R . .
C13 C 0.2671(5) 0.1934(4) 0.5905(3) 0.0276(13) Uani 1 1 d . . .
H13A H 0.1570 0.2238 0.5968 0.033 Uiso 1 1 calc R . .
H13B H 0.2979 0.2007 0.5346 0.033 Uiso 1 1 calc R . .
C14 C 0.3868(5) 0.2614(4) 0.6421(3) 0.0256(12) Uani 1 1 d . . .
C15 C 0.3708(5) 0.3869(4) 0.6260(3) 0.0247(12) Uani 1 1 d . . .
C16 C 0.2209(5) 0.4390(4) 0.6294(3) 0.0234(12) Uani 1 1 d . . .
C17 C 0.2128(5) 0.5527(4) 0.6130(3) 0.0260(12) Uani 1 1 d . . .
C18 C 0.5533(6) 0.0183(4) 0.5608(3) 0.0386(15) Uani 1 1 d . . .
H18A H 0.5221 0.0523 0.5102 0.046 Uiso 1 1 calc R . .
H18B H 0.6229 -0.0483 0.5564 0.046 Uiso 1 1 calc R . .
C19 C 0.7102(6) 0.0612(4) 0.6869(3) 0.0377(14) Uani 1 1 d . . .
H19A H 0.7080 -0.0198 0.6939 0.057 Uiso 1 1 calc R . .
H19B H 0.6906 0.0977 0.7373 0.057 Uiso 1 1 calc R . .
H19C H 0.8159 0.0836 0.6667 0.057 Uiso 1 1 calc R . .
C20 C 0.3606(5) 0.2412(4) 0.7297(3) 0.0311(13) Uani 1 1 d . . .
H20A H 0.2503 0.2622 0.7438 0.047 Uiso 1 1 calc R . .
H20B H 0.4370 0.2863 0.7598 0.047 Uiso 1 1 calc R . .
H20C H 0.3776 0.1623 0.7415 0.047 Uiso 1 1 calc R . .
H1O2 H 0.707(7) 0.593(4) 0.588(4) 0.06(2) Uiso 1 1 d . . .
H1O4 H 0.006(7) 0.415(5) 0.629(4) 0.07(2) Uiso 1 1 d . . .

loop_
_atom_site_aniso_label
_atom_site_aniso_U_11
_atom_site_aniso_U_22
_atom_site_aniso_U_33
_atom_site_aniso_U_23
_atom_site_aniso_U_13
_atom_site_aniso_U_12
O1 0.0196(16) 0.0209(18) 0.037(2) 0.0071(18) 0.0023(16) 0.0038(14)
O2 0.0186(17) 0.027(2) 0.048(3) 0.0095(19) 0.0004(17) -0.0079(16)
O3 0.0185(17) 0.030(2) 0.060(3) 0.013(2) 0.0000(19) -0.0010(15)
O4 0.0184(15) 0.026(2) 0.050(3) 0.0065(19) -0.0025(17) -0.0007(16)
C1 0.028(3) 0.023(3) 0.050(4) 0.006(3) 0.006(3) -0.001(2)
C2 0.023(2) 0.020(3) 0.037(4) 0.008(2) 0.000(2) 0.001(2)
C3 0.023(2) 0.026(3) 0.037(4) 0.006(3) 0.002(2) -0.004(2)
C4 0.023(2) 0.023(3) 0.034(3) 0.003(2) 0.001(2) 0.000(2)
C5 0.020(2) 0.027(3) 0.027(3) 0.002(2) 0.003(2) -0.006(2)
C6 0.018(2) 0.031(3) 0.026(3) 0.005(3) 0.002(2) 0.004(2)
C7 0.020(2) 0.026(3) 0.035(3) 0.002(3) -0.003(2) 0.000(2)
C8 0.025(3) 0.024(3) 0.037(4) 0.003(2) -0.001(2) 0.001(2)
C9 0.025(2) 0.028(3) 0.019(3) 0.003(2) 0.000(2) -0.002(2)
C10 0.035(3) 0.026(3) 0.027(3) 0.004(3) -0.001(3) 0.001(2)
C11 0.036(3) 0.028(3) 0.052(4) -0.003(3) -0.001(3) -0.002(2)
C12 0.035(3) 0.030(3) 0.054(4) -0.007(3) 0.000(3) -0.008(2)
C13 0.024(2) 0.033(3) 0.026(3) -0.002(3) -0.002(2) -0.001(2)
C14 0.025(2) 0.024(3) 0.028(3) 0.004(2) 0.005(2) -0.001(2)
C15 0.025(2) 0.022(3) 0.027(3) 0.005(3) 0.000(2) 0.001(2)
C16 0.016(2) 0.025(3) 0.029(3) 0.004(2) 0.000(2) -0.001(2)
C17 0.019(2) 0.032(3) 0.027(3) 0.001(3) -0.001(2) 0.001(2)
C18 0.047(3) 0.030(3) 0.038(4) -0.009(3) -0.003(3) 0.009(3)
C19 0.044(3) 0.023(3) 0.045(4) 0.004(3) -0.011(3) 0.002(3)
C20 0.029(2) 0.025(3) 0.039(4) 0.002(3) 0.004(2) 0.005(2)

loop_
_atom_type_symbol
_atom_type_description
_atom_type_scat_dispersion_real
_atom_type_scat_dispersion_imag
_atom_type_scat_source
C C 0.0181 0.0091 'International Tables Vol C Tables 4.2.6.8 and 6.1.1.4'
H H 0.0000 0.0000 'International Tables Vol C Tables 4.2.6.8 and 6.1.1.4'
O O 0.0492 0.0322 'International Tables Vol C Tables 4.2.6.8 and 6.1.1.4'

loop_
_geom_angle_atom_site_label_1
_geom_angle_atom_site_label_2
_geom_angle_atom_site_label_3
_geom_angle
_geom_angle_site_symmetry_1
_geom_angle_site_symmetry_3
C17 O1 C2 106.9(3) . .
C5 O2 H1O2 104(4) . .
C16 O4 H1O4 106(4) . .
C2 C1 H1A 109.5 . .
C2 C1 H1B 109.5 . .
H1A C1 H1B 109.5 . .
C2 C1 H1C 109.5 . .
H1A C1 H1C 109.5 . .
H1B C1 H1C 109.5 . .
O1 C2 C1 108.3(4) . .
O1 C2 C3 104.6(4) . .
C1 C2 C3 115.8(4) . .
O1 C2 H2A 109.3 . .
C1 C2 H2A 109.3 . .
C3 C2 H2A 109.3 . .
C4 C3 C2 101.3(4) . .
C4 C3 H3A 111.5 . .
C2 C3 H3A 111.5 . .
C4 C3 H3B 111.5 . .
C2 C3 H3B 111.5 . .
H3A C3 H3B 109.3 . .
C17 C4 C5 117.8(5) . .
C17 C4 C3 108.1(4) . .
C5 C4 C3 133.5(4) . .
O2 C5 C4 117.4(4) . .
O2 C5 C6 123.2(4) . .
C4 C5 C6 119.4(4) . .
C5 C6 C15 121.7(4) . .
C5 C6 C7 117.4(4) . .
C15 C6 C7 120.4(4) . .
O3 C7 C6 122.0(4) . .
O3 C7 C8 119.0(4) . .
C6 C7 C8 119.0(4) . .
C7 C8 C9 110.7(4) . .
C7 C8 H8A 109.5 . .
C9 C8 H8A 109.5 . .
C7 C8 H8B 109.5 . .
C9 C8 H8B 109.5 . .
H8A C8 H8B 108.1 . .
C8 C9 C10 113.6(4) . .
C8 C9 C14 111.0(4) . .
C10 C9 C14 111.9(4) . .
C8 C9 H9A 106.6 . .
C10 C9 H9A 106.6 . .
C14 C9 H9A 106.6 . .
C18 C10 C11 58.9(3) . .
C18 C10 C19 116.7(4) . .
C11 C10 C19 116.4(4) . .
C18 C10 C9 116.8(5) . .
C11 C10 C9 117.6(4) . .
C19 C10 C9 117.5(4) . .
C18 C11 C12 121.3(5) . .
C18 C11 C10 60.3(3) . .
C12 C11 C10 121.0(4) . .
C18 C11 H11A 114.5 . .
C12 C11 H11A 114.5 . .
C10 C11 H11A 114.5 . .
C11 C12 C13 114.3(4) . .
C11 C12 H12A 108.7 . .
C13 C12 H12A 108.7 . .
C11 C12 H12B 108.7 . .
C13 C12 H12B 108.7 . .
H12A C12 H12B 107.6 . .
C12 C13 C14 111.0(4) . .
C12 C13 H13A 109.4 . .
C14 C13 H13A 109.4 . .
C12 C13 H13B 109.4 . .
C14 C13 H13B 109.4 . .
H13A C13 H13B 108.0 . .
C20 C14 C15 108.5(4) . .
C20 C14 C13 112.3(4) . .
C15 C14 C13 111.0(4) . .
C20 C14 C9 111.9(4) . .
C15 C14 C9 109.3(4) . .
C13 C14 C9 103.8(4) . .
C16 C15 C6 117.8(4) . .
C16 C15 C14 120.7(4) . .
C6 C15 C14 121.5(4) . .
O4 C16 C15 122.2(4) . .
O4 C16 C17 119.5(4) . .
C15 C16 C17 118.3(4) . .
O1 C17 C4 113.5(4) . .
O1 C17 C16 121.6(4) . .
C4 C17 C16 124.8(5) . .
C11 C18 C10 60.8(3) . .
C11 C18 H18A 117.7 . .
C10 C18 H18A 117.7 . .
C11 C18 H18B 117.7 . .
C10 C18 H18B 117.7 . .
H18A C18 H18B 114.8 . .
C10 C19 H19A 109.5 . .
C10 C19 H19B 109.5 . .
H19A C19 H19B 109.5 . .
C10 C19 H19C 109.5 . .
H19A C19 H19C 109.5 . .
H19B C19 H19C 109.5 . .
C14 C20 H20A 109.5 . .
C14 C20 H20B 109.5 . .
H20A C20 H20B 109.5 . .
C14 C20 H20C 109.5 . .
H20A C20 H20C 109.5 . .
H20B C20 H20C 109.5 . .

loop_
_geom_bond_atom_site_label_1
_geom_bond_atom_site_label_2
_geom_bond_distance
_geom_bond_site_symmetry_2
O1 C17 1.354(5) .
O1 C2 1.483(6) .
O2 C5 1.363(5) .
O2 H1O2 0.87(6) .
O3 C7 1.244(5) .
O4 C16 1.377(5) .
O4 H1O4 0.84(6) .
C1 C2 1.511(6) .
C1 H1A 0.9800 .
C1 H1B 0.9800 .
C1 H1C 0.9800 .
C2 C3 1.543(6) .
C2 H2A 1.0000 .
C3 C4 1.506(6) .
C3 H3A 0.9900 .
C3 H3B 0.9900 .
C4 C17 1.378(6) .
C4 C5 1.390(6) .
C5 C6 1.411(7) .
C6 C15 1.432(6) .
C6 C7 1.452(6) .
C7 C8 1.496(6) .
C8 C9 1.514(6) .
C8 H8A 0.9900 .
C8 H8B 0.9900 .
C9 C10 1.541(7) .
C9 C14 1.569(6) .
C9 H9A 1.0000 .
C10 C18 1.504(7) .
C10 C11 1.512(7) .
C10 C19 1.510(7) .
C11 C18 1.483(7) .
C11 C12 1.511(7) .
C11 H11A 1.0000 .
C12 C13 1.536(6) .
C12 H12A 0.9900 .
C12 H12B 0.9900 .
C13 C14 1.559(6) .
C13 H13A 0.9900 .
C13 H13B 0.9900 .
C14 C20 1.528(6) .
C14 C15 1.538(6) .
C15 C16 1.394(6) .
C16 C17 1.396(6) .
C18 H18A 0.9900 .
C18 H18B 0.9900 .
C19 H19A 0.9800 .
C19 H19B 0.9800 .
C19 H19C 0.9800 .
C20 H20A 0.9800 .
C20 H20B 0.9800 .
C20 H20C 0.9800 .

loop_
_geom_torsion_atom_site_label_1
_geom_torsion_atom_site_label_2
_geom_torsion_atom_site_label_3
_geom_torsion_atom_site_label_4
_geom_torsion
_geom_torsion_site_symmetry_1
_geom_torsion_site_symmetry_2
_geom_torsion_site_symmetry_3
_geom_torsion_site_symmetry_4
C17 O1 C2 C1 -146.3(4) . . . .
C17 O1 C2 C3 -22.3(5) . . . .
O1 C2 C3 C4 22.7(5) . . . .
C1 C2 C3 C4 141.8(4) . . . .
C2 C3 C4 C17 -16.1(6) . . . .
C2 C3 C4 C5 173.7(6) . . . .
C17 C4 C5 O2 -176.9(5) . . . .
C3 C4 C5 O2 -7.5(9) . . . .
C17 C4 C5 C6 3.2(8) . . . .
C3 C4 C5 C6 172.6(5) . . . .
O2 C5 C6 C15 -179.5(5) . . . .
C4 C5 C6 C15 0.4(8) . . . .
O2 C5 C6 C7 8.2(8) . . . .
C4 C5 C6 C7 -172.0(5) . . . .
C5 C6 C7 O3 -4.8(8) . . . .
C15 C6 C7 O3 -177.3(5) . . . .
C5 C6 C7 C8 173.2(5) . . . .
C15 C6 C7 C8 0.8(8) . . . .
O3 C7 C8 C9 -148.2(5) . . . .
C6 C7 C8 C9 33.7(7) . . . .
C7 C8 C9 C10 172.5(4) . . . .
C7 C8 C9 C14 -60.4(6) . . . .
C8 C9 C10 C18 -135.0(5) . . . .
C14 C9 C10 C18 98.3(5) . . . .
C8 C9 C10 C11 157.9(5) . . . .
C14 C9 C10 C11 31.2(7) . . . .
C8 C9 C10 C19 11.1(7) . . . .
C14 C9 C10 C19 -115.6(5) . . . .
C19 C10 C11 C18 -106.6(5) . . . .
C9 C10 C11 C18 106.2(5) . . . .
C18 C10 C11 C12 -110.7(6) . . . .
C19 C10 C11 C12 142.6(5) . . . .
C9 C10 C11 C12 -4.5(8) . . . .
C18 C11 C12 C13 -60.7(7) . . . .
C10 C11 C12 C13 11.1(8) . . . .
C11 C12 C13 C14 -45.0(6) . . . .
C12 C13 C14 C20 -51.4(5) . . . .
C12 C13 C14 C15 -173.0(4) . . . .
C12 C13 C14 C9 69.7(5) . . . .
C8 C9 C14 C20 -68.5(5) . . . .
C10 C9 C14 C20 59.5(5) . . . .
C8 C9 C14 C15 51.7(5) . . . .
C10 C9 C14 C15 179.7(4) . . . .
C8 C9 C14 C13 170.2(4) . . . .
C10 C9 C14 C13 -61.8(5) . . . .
C5 C6 C15 C16 -4.4(8) . . . .
C7 C6 C15 C16 167.7(5) . . . .
C5 C6 C15 C14 179.3(5) . . . .
C7 C6 C15 C14 -8.6(8) . . . .
C20 C14 C15 C16 -71.6(6) . . . .
C13 C14 C15 C16 52.2(7) . . . .
C9 C14 C15 C16 166.1(5) . . . .
C20 C14 C15 C6 104.6(5) . . . .
C13 C14 C15 C6 -131.6(5) . . . .
C9 C14 C15 C6 -17.7(7) . . . .
C6 C15 C16 O4 -172.2(5) . . . .
C14 C15 C16 O4 4.1(8) . . . .
C6 C15 C16 C17 4.7(8) . . . .
C14 C15 C16 C17 -179.0(5) . . . .
C2 O1 C17 C4 12.6(6) . . . .
C2 O1 C17 C16 -169.6(5) . . . .
C5 C4 C17 O1 174.8(5) . . . .
C3 C4 C17 O1 2.9(6) . . . .
C5 C4 C17 C16 -2.9(8) . . . .
C3 C4 C17 C16 -174.8(5) . . . .
O4 C16 C17 O1 -1.7(8) . . . .
C15 C16 C17 O1 -178.7(5) . . . .
O4 C16 C17 C4 175.8(5) . . . .
C15 C16 C17 C4 -1.2(8) . . . .
C12 C11 C18 C10 110.4(5) . . . .
C19 C10 C18 C11 106.1(5) . . . .
C9 C10 C18 C11 -107.5(5) . . . .
